data_4112042
loop_
_publ_author_name
'Charles Edwin Webster'
'Christopher L. Gross'
'Dianna M. Young'
'Gregory S. Girolami'
'Arthur J. Schultz'
'Michael B. Hall'
'Juergen Eckert'

_publ_section_title
;
 Electronic and Steric Effects on Molecular Dihydrogen Activation in
 [Cp*OsH4(L)]+ (L = PPh3, AsPh3, and PCy3)
;
_journal_name_full 'Journal of the American Chemical Society'
_journal_page_first 15091
_journal_page_last 15101
_journal_paper_doi 10.1021/ja052336k
_journal_volume 127
_journal_year 2005
_chemical_formula_sum 'C28 H34 B F4 Os P'
_chemical_formula_weight 678.57
_space_group_IT_number 14
_symmetry_cell_setting monoclinic
_symmetry_space_group_name_Hall '-P 2ybc'
_symmetry_space_group_name_H-M 'P 1 21/c 1'
_audit_author_name 'Arthur J. Schultz'
_audit_creation_date 2005-03-25T16:08
_audit_creation_method 'from EXP file using GSAS2CIF'
_audit_update_record ' 2005-03-25T16:08  Initial CIF as created by GSAS2CIF'
_cell_angle_alpha 90.0
_cell_angle_beta 99.690(10)
_cell_angle_gamma 90.0
_cell_formula_units_Z 4
_cell_length_a 10.4294(16)
_cell_length_b 27.562(4)
_cell_length_c 9.3218(13)
_cell_volume 2641.4(7)
_computing_structure_refinement GSAS
_pd_block_id 2005-03-25T16:08|OSH4X_phase1|Arthur_J._Schultz||
_pd_phase_name OsH4
_refine_ls_goodness_of_fit_all 1.66
_refine_ls_matrix_type full
_refine_ls_number_parameters 324
_refine_ls_number_restraints 0
_reflns_d_resolution_high 0.451
_reflns_d_resolution_low 3.305
_reflns_limit_h_max 22
_reflns_limit_h_min -18
_reflns_limit_k_max 56
_reflns_limit_k_min -58
_reflns_limit_l_max 16
_reflns_limit_l_min -20
_reflns_number_total 3979
_cod_data_source_file ja052336ksi20050411_101123.cif
_cod_data_source_block OSH4X_publ
_cod_original_cell_volume 2641.33032
_cod_original_sg_symbol_H-M 'P 21/c'
_cod_database_code 4112042
_cod_database_fobs_code 4112042

loop_
_symmetry_equiv_pos_site_id
_symmetry_equiv_pos_as_xyz
1 +x,+y,+z
2 -x,+y+1/2,-z+1/2
-1 -x,-y,-z
-2 +x,-y+1/2,+z+1/2

loop_
_atom_site_aniso_label
_atom_site_aniso_U_11
_atom_site_aniso_U_12
_atom_site_aniso_U_13
_atom_site_aniso_U_22
_atom_site_aniso_U_23
_atom_site_aniso_U_33
H1 0.041(6) -0.002(5) 0.006(4) 0.033(6) -0.018(5) 0.026(5)
H2 0.020(5) 0.011(6) 0.000(4) 0.071(9) 0.011(6) 0.024(5)
H3 0.023(5) 0.015(5) 0.008(4) 0.036(6) 0.020(5) 0.040(6)
H4 0.028(5) -0.002(4) 0.018(4) 0.015(5) 0.012(4) 0.041(5)

loop_
_atom_site_type_symbol
_atom_site_label
_atom_site_fract_x
_atom_site_fract_y
_atom_site_fract_z
_atom_site_occupancy
_atom_site_thermal_displace_type
_atom_site_U_iso_or_equiv
_atom_site_symmetry_multiplicity
Os OS 0.51943(21) 0.86529(9) 0.54053(24) 1.0 Uiso 0.0027(5) 4
H H1 0.5219(11) 0.8789(4) 0.7143(10) 1.0 Uani 0.03331 4
H H2 0.6158(10) 0.8739(4) 0.7019(10) 1.0 Uani 0.03841 4
H H3 0.4553(8) 0.8224(4) 0.6263(10) 1.0 Uani 0.03253 4
H H4 0.5244(8) 0.92497(31) 0.5590(10) 1.0 Uani 0.0265 4
C C1 0.52656(34) 0.85642(15) 0.2992(4) 1.0 Uiso 0.0051(8) 4
C C2 0.53338(34) 0.81012(15) 0.3693(4) 1.0 Uiso 0.0048(8) 4
C C3 0.65054(34) 0.80801(15) 0.4793(4) 1.0 Uiso 0.0033(8) 4
C C4 0.71546(34) 0.85436(15) 0.4729(4) 1.0 Uiso 0.0051(8) 4
C C5 0.6401(4) 0.88449(15) 0.3625(4) 1.0 Uiso 0.0070(9) 4
C C6 0.4332(4) 0.86955(16) 0.1658(4) 1.0 Uiso 0.0072(9) 4
H H6A 0.4693(9) 0.8550(4) 0.0723(10) 1.0 Uiso 0.0319(22) 4
H H6B 0.4215(10) 0.9099(4) 0.1489(11) 1.0 Uiso 0.0402(25) 4
H H6C 0.3354(8) 0.85387(35) 0.1689(9) 1.0 Uiso 0.0257(20) 4
C C7 0.4450(4) 0.76826(17) 0.3234(5) 1.0 Uiso 0.0119(9) 4
H H7A 0.4394(9) 0.7423(4) 0.4133(10) 1.0 Uiso 0.0340(23) 4
H H7B 0.4829(9) 0.7471(4) 0.2408(10) 1.0 Uiso 0.0321(23) 4
H H7C 0.3454(9) 0.7802(4) 0.2809(11) 1.0 Uiso 0.0347(23) 4
C C8 0.7048(4) 0.76560(17) 0.5664(5) 1.0 Uiso 0.0155(10) 4
H H8A 0.6329(9) 0.7375(4) 0.5742(10) 1.0 Uiso 0.0327(23) 4
H H8B 0.7452(9) 0.7766(4) 0.6786(11) 1.0 Uiso 0.0332(23) 4
H H8C 0.7780(9) 0.7480(4) 0.5134(10) 1.0 Uiso 0.0366(24) 4
C C9 0.8473(4) 0.86657(16) 0.5549(4) 1.0 Uiso 0.0091(9) 4
H H9A 0.8637(9) 0.9056(4) 0.5660(10) 1.0 Uiso 0.0345(24) 4
H H9B 0.9214(8) 0.85183(34) 0.4983(9) 1.0 Uiso 0.0217(19) 4
H H9C 0.8612(8) 0.85120(35) 0.6646(9) 1.0 Uiso 0.0243(20) 4
C C10 0.6828(4) 0.93211(17) 0.3159(5) 1.0 Uiso 0.0114(9) 4
H H10A 0.6027(9) 0.9510(4) 0.2401(9) 1.0 Uiso 0.0326(23) 4
H H10B 0.7611(9) 0.9274(4) 0.2562(10) 1.0 Uiso 0.0348(23) 4
H H10C 0.7175(9) 0.9560(4) 0.4078(10) 1.0 Uiso 0.0316(23) 4
P P 0.2989(4) 0.88603(18) 0.5202(5) 1.0 Uiso 0.0023(10) 4
C C11 0.24397(32) 0.94005(14) 0.4148(4) 1.0 Uiso 0.0019(8) 4
C C12 0.3279(4) 0.96854(16) 0.3480(4) 1.0 Uiso 0.0088(9) 4
H H12 0.4297(8) 0.95804(31) 0.3626(8) 1.0 Uiso 0.0188(18) 4
C C13 0.2842(4) 1.00845(15) 0.2631(4) 1.0 Uiso 0.0057(9) 4
H H13 0.3503(8) 1.03046(33) 0.2095(9) 1.0 Uiso 0.0244(20) 4
C C14 0.1514(4) 1.02151(16) 0.2444(4) 1.0 Uiso 0.0070(9) 4
H H14 0.1191(8) 1.05113(34) 0.1755(9) 1.0 Uiso 0.0210(19) 4
C C15 0.0659(4) 0.99479(15) 0.3150(4) 1.0 Uiso 0.0091(9) 4
H H15 -0.0336(9) 1.00492(34) 0.3004(10) 1.0 Uiso 0.0257(21) 4
C C16 0.1119(4) 0.95406(15) 0.4008(4) 1.0 Uiso 0.0068(8) 4
H H16 0.0439(8) 0.93344(34) 0.4511(9) 1.0 Uiso 0.0220(19) 4
C C21 0.24833(34) 0.89990(15) 0.6943(4) 1.0 Uiso 0.0036(8) 4
C C22 0.1529(4) 0.87433(15) 0.7513(4) 1.0 Uiso 0.0056(8) 4
H H22 0.1076(8) 0.84230(33) 0.6940(9) 1.0 Uiso 0.0210(19) 4
C C23 0.1122(4) 0.88935(15) 0.8810(4) 1.0 Uiso 0.0076(8) 4
H H23 0.0370(8) 0.86832(32) 0.9238(9) 1.0 Uiso 0.0199(18) 4
C C24 0.1655(4) 0.93097(16) 0.9538(4) 1.0 Uiso 0.0100(9) 4
H H24 0.1311(8) 0.94237(34) 1.0496(9) 1.0 Uiso 0.0261(20) 4
C C25 0.26258(34) 0.95747(15) 0.8961(4) 1.0 Uiso 0.0052(8) 4
H H25 0.3040(8) 0.98953(33) 0.9531(9) 1.0 Uiso 0.0238(20) 4
C C26 0.3035(4) 0.94221(15) 0.7700(4) 1.0 Uiso 0.0062(8) 4
H H26 0.3768(8) 0.9625(4) 0.7265(9) 1.0 Uiso 0.0276(21) 4
C C31 0.19211(35) 0.83683(15) 0.4430(4) 1.0 Uiso 0.0054(8) 4
C C32 0.1015(4) 0.84188(16) 0.3135(4) 1.0 Uiso 0.0085(9) 4
H H32 0.0893(8) 0.8753(4) 0.2551(9) 1.0 Uiso 0.0264(21) 4
C C33 0.0209(4) 0.80259(16) 0.2583(4) 1.0 Uiso 0.0096(9) 4
H H33 -0.0484(9) 0.80759(35) 0.1637(10) 1.0 Uiso 0.0273(21) 4
C C34 0.0335(4) 0.75796(16) 0.3315(4) 1.0 Uiso 0.0078(9) 4
H H34 -0.0292(8) 0.72844(34) 0.2862(9) 1.0 Uiso 0.0241(20) 4
C C35 0.12389(35) 0.75257(16) 0.4598(4) 1.0 Uiso 0.0074(9) 4
H H35 0.1335(8) 0.7184(4) 0.5171(9) 1.0 Uiso 0.0237(20) 4
C C36 0.2019(4) 0.79208(14) 0.5143(4) 1.0 Uiso 0.0049(8) 4
H H36 0.2705(8) 0.78698(33) 0.6145(9) 1.0 Uiso 0.0200(18) 4
B B 0.2268(4) 0.12600(18) 0.9922(5) 1.0 Uiso 0.0072(10) 4
F F1 0.2692(4) 0.15602(19) 0.8870(5) 1.0 Uiso 0.0113(11) 4
F F2 0.1201(4) 0.09905(18) 0.9345(5) 1.0 Uiso 0.0107(11) 4
F F3 0.1972(5) 0.15666(20) 1.1061(5) 1.0 Uiso 0.0160(12) 4
F F4 0.3308(5) 0.09519(19) 1.0522(5) 1.0 Uiso 0.0116(11) 4

loop_
_atom_type_symbol
_atom_type_number_in_cell
Os 4.0
H_ 136.0
C_ 112.0
P_ 4.0
B_ 4.0
F_ 16.0

loop_
_geom_angle_atom_site_label_1
_geom_angle_atom_site_label_2
_geom_angle_atom_site_label_3
_geom_angle
_geom_angle_site_symmetry_1
_geom_angle_site_symmetry_3
_geom_angle_publ_flag
H1 OS H2 35.4(4) 1_555 1_555 n
H1 OS H3 68.0(5) 1_555 1_555 n
H1 OS H4 71.2(5) 1_555 1_555 n
H1 OS C2 149.5(4) 1_555 1_555 n
H1 OS C3 120.1(4) 1_555 1_555 n
H1 OS C4 115.9(4) 1_555 1_555 n
H1 OS P 83.0(4) 1_555 1_555 n
H2 OS H3 84.1(5) 1_555 1_555 n
H2 OS H4 76.2(5) 1_555 1_555 n
H2 OS C2 129.6(4) 1_555 1_555 n
H2 OS C3 91.7(4) 1_555 1_555 n
H2 OS C4 80.6(4) 1_555 1_555 n
H2 OS P 117.9(4) 1_555 1_555 n
H3 OS H4 132.6(5) 1_555 1_555 n
H3 OS C2 86.5(4) 1_555 1_555 n
H3 OS C3 86.1(4) 1_555 1_555 n
H3 OS C4 120.33(35) 1_555 1_555 n
H3 OS P 74.87(33) 1_555 1_555 n
H4 OS C2 138.53(33) 1_555 1_555 n
H4 OS C3 136.27(32) 1_555 1_555 n
H4 OS C4 98.50(31) 1_555 1_555 n
H4 OS P 77.25(33) 1_555 1_555 n
C2 OS C3 38.24(14) 1_555 1_555 n
C2 OS C4 62.45(15) 1_555 1_555 n
C2 OS P 106.86(17) 1_555 1_555 n
C3 OS C4 37.77(15) 1_555 1_555 n
C3 OS P 142.05(19) 1_555 1_555 n
C4 OS P 158.59(18) 1_555 1_555 n
OS H1 H2 73.4(7) 1_555 1_555 n
OS H1 H3 55.3(4) 1_555 1_555 n
OS H1 H4 54.3(4) 1_555 1_555 n
H2 H1 H3 97.7(10) 1_555 1_555 n
H2 H1 H4 82.4(9) 1_555 1_555 n
H3 H1 H4 105.9(6) 1_555 1_555 n
OS H2 H1 71.2(7) 1_555 1_555 n
OS H3 H1 56.7(5) 1_555 1_555 n
OS H4 H1 54.5(4) 1_555 1_555 n
C2 C1 C5 108.36(32) 1_555 1_555 n
C2 C1 C6 125.0(4) 1_555 1_555 n
C5 C1 C6 125.65(35) 1_555 1_555 n
OS C2 C1 73.37(23) 1_555 1_555 n
OS C2 C3 70.81(23) 1_555 1_555 n
OS C2 C7 128.39(26) 1_555 1_555 n
C1 C2 C3 109.16(35) 1_555 1_555 n
C1 C2 C7 125.28(35) 1_555 1_555 n
C3 C2 C7 125.1(4) 1_555 1_555 n
OS C3 C2 70.95(23) 1_555 1_555 n
OS C3 C4 72.38(22) 1_555 1_555 n
OS C3 C8 127.92(27) 1_555 1_555 n
C2 C3 C4 106.11(33) 1_555 1_555 n
C2 C3 C8 127.9(4) 1_555 1_555 n
C4 C3 C8 125.43(32) 1_555 1_555 n
OS C4 C3 69.85(20) 1_555 1_555 n
OS C4 C5 73.32(21) 1_555 1_555 n
OS C4 C9 128.69(29) 1_555 1_555 n
C3 C4 C5 109.44(29) 1_555 1_555 n
C3 C4 C9 124.91(33) 1_555 1_555 n
C5 C4 C9 125.26(34) 1_555 1_555 n
C1 C5 C4 106.92(31) 1_555 1_555 n
C1 C5 C10 128.31(34) 1_555 1_555 n
C4 C5 C10 124.42(33) 1_555 1_555 n
C1 C6 H6A 108.4(6) 1_555 1_555 n
C1 C6 H6B 113.4(6) 1_555 1_555 n
C1 C6 H6C 110.9(6) 1_555 1_555 n
H6A C6 H6B 107.2(8) 1_555 1_555 n
H6A C6 H6C 108.7(8) 1_555 1_555 n
H6B C6 H6C 108.0(8) 1_555 1_555 n
C6 H6A H6B 37.2(5) 1_555 1_555 n
C6 H6A H6C 36.2(5) 1_555 1_555 n
H6B H6A H6C 61.1(5) 1_555 1_555 n
C6 H6B H6A 35.5(5) 1_555 1_555 n
C6 H6B H6C 35.7(5) 1_555 1_555 n
H6A H6B H6C 59.6(5) 1_555 1_555 n
C6 H6C H6A 35.1(5) 1_555 1_555 n
C6 H6C H6B 36.2(5) 1_555 1_555 n
H6A H6C H6B 59.3(5) 1_555 1_555 n
C2 C7 H7A 112.9(6) 1_555 1_555 n
C2 C7 H7B 109.6(6) 1_555 1_555 n
C2 C7 H7C 111.9(7) 1_555 1_555 n
H7A C7 H7B 105.1(8) 1_555 1_555 n
H7A C7 H7C 107.4(8) 1_555 1_555 n
H7B C7 H7C 109.8(8) 1_555 1_555 n
C7 H7A H7B 37.1(5) 1_555 1_555 n
C7 H7A H7C 36.1(5) 1_555 1_555 n
H7B H7A H7C 61.0(5) 1_555 1_555 n
C7 H7B H7A 37.8(5) 1_555 1_555 n
C7 H7B H7C 35.2(5) 1_555 1_555 n
H7A H7B H7C 60.4(5) 1_555 1_555 n
C7 H7C H7A 36.5(5) 1_555 1_555 n
C7 H7C H7B 35.0(5) 1_555 1_555 n
H7A H7C H7B 58.6(5) 1_555 1_555 n
C3 C8 H8A 113.2(6) 1_555 1_555 n
C3 C8 H8B 110.7(6) 1_555 1_555 n
C3 C8 H8C 109.6(6) 1_555 1_555 n
H8A C8 H8B 106.8(8) 1_555 1_555 n
H8A C8 H8C 104.9(8) 1_555 1_555 n
H8B C8 H8C 111.5(8) 1_555 1_555 n
C8 H8A H8B 36.9(5) 1_555 1_555 n
C8 H8A H8C 37.6(6) 1_555 1_555 n
H8B H8A H8C 62.7(6) 1_555 1_555 n
C8 H8B H8A 36.3(5) 1_555 1_555 n
C8 H8B H8C 34.0(5) 1_555 1_555 n
H8A H8B H8C 57.8(5) 1_555 1_555 n
C8 H8C H8A 37.5(5) 1_555 1_555 n
C8 H8C H8B 34.5(5) 1_555 1_555 n
H8A H8C H8B 59.5(5) 1_555 1_555 n
C4 C9 H9A 112.8(6) 1_555 1_555 n
C4 C9 H9B 109.6(6) 1_555 1_555 n
C4 C9 H9C 110.9(6) 1_555 1_555 n
H9A C9 H9B 107.5(7) 1_555 1_555 n
H9A C9 H9C 107.3(8) 1_555 1_555 n
H9B C9 H9C 108.4(7) 1_555 1_555 n
C9 H9A H9B 36.1(5) 1_555 1_555 n
C9 H9A H9C 36.4(5) 1_555 1_555 n
H9B H9A H9C 60.4(5) 1_555 1_555 n
C9 H9B H9A 36.3(5) 1_555 1_555 n
C9 H9B H9C 35.9(5) 1_555 1_555 n
H9A H9B H9C 59.9(5) 1_555 1_555 n
C9 H9C H9A 36.3(5) 1_555 1_555 n
C9 H9C H9B 35.6(5) 1_555 1_555 n
H9A H9C H9B 59.7(5) 1_555 1_555 n
C5 C10 H10A 111.5(6) 1_555 1_555 n
C5 C10 H10B 109.9(7) 1_555 1_555 n
C5 C10 H10C 112.4(6) 1_555 1_555 n
H10A C10 H10B 106.2(7) 1_555 1_555 n
H10A C10 H10C 109.1(9) 1_555 1_555 n
H10B C10 H10C 107.4(8) 1_555 1_555 n
C10 H10A H10B 35.8(5) 1_555 1_555 n
C10 H10A H10C 34.8(5) 1_555 1_555 n
H10B H10A H10C 58.5(5) 1_555 1_555 n
C10 H10B H10A 38.0(5) 1_555 1_555 n
C10 H10B H10C 36.7(5) 1_555 1_555 n
H10A H10B H10C 62.2(5) 1_555 1_555 n
C10 H10C H10A 36.1(5) 1_555 1_555 n
C10 H10C H10B 35.9(5) 1_555 1_555 n
H10A H10C H10B 59.3(5) 1_555 1_555 n
OS P C11 117.23(24) 1_555 1_555 n
OS P C21 113.87(25) 1_555 1_555 n
OS P C31 112.07(26) 1_555 1_555 n
C11 P C21 101.31(29) 1_555 1_555 n
C11 P C31 106.19(28) 1_555 1_555 n
C21 P C31 104.90(29) 1_555 1_555 n
P C11 C12 122.36(30) 1_555 1_555 n
P C11 C16 119.05(29) 1_555 1_555 n
C12 C11 C16 118.59(34) 1_555 1_555 n
C11 C12 H12 117.8(6) 1_555 1_555 n
C11 C12 C13 121.95(35) 1_555 1_555 n
H12 C12 C13 120.2(6) 1_555 1_555 n
C12 C13 H13 121.7(6) 1_555 1_555 n
C12 C13 C14 119.60(35) 1_555 1_555 n
H13 C13 C14 118.7(6) 1_555 1_555 n
C13 C14 H14 118.5(6) 1_555 1_555 n
C13 C14 C15 119.7(4) 1_555 1_555 n
H14 C14 C15 121.8(6) 1_555 1_555 n
C14 C15 H15 119.1(6) 1_555 1_555 n
C14 C15 C16 120.0(4) 1_555 1_555 n
H15 C15 C16 120.8(6) 1_555 1_555 n
C11 C16 C15 120.05(34) 1_555 1_555 n
C11 C16 H16 121.2(6) 1_555 1_555 n
C15 C16 H16 118.7(6) 1_555 1_555 n
P C21 C22 124.25(33) 1_555 1_555 n
P C21 C26 117.08(31) 1_555 1_555 n
C22 C21 C26 118.47(33) 1_555 1_555 n
C21 C22 H22 119.8(5) 1_555 1_555 n
C21 C22 C23 121.0(4) 1_555 1_555 n
H22 C22 C23 119.2(5) 1_555 1_555 n
C22 C23 H23 119.4(6) 1_555 1_555 n
C22 C23 C24 120.3(4) 1_555 1_555 n
H23 C23 C24 120.3(6) 1_555 1_555 n
C23 C24 H24 119.1(6) 1_555 1_555 n
C23 C24 C25 119.1(4) 1_555 1_555 n
H24 C24 C25 121.8(6) 1_555 1_555 n
C24 C25 H25 118.9(5) 1_555 1_555 n
C24 C25 C26 120.4(4) 1_555 1_555 n
H25 C25 C26 120.7(5) 1_555 1_555 n
C21 C26 C25 120.7(4) 1_555 1_555 n
C21 C26 H26 119.2(6) 1_555 1_555 n
C25 C26 H26 120.1(6) 1_555 1_555 n
P C31 C32 122.8(4) 1_555 1_555 n
P C31 C36 118.53(32) 1_555 1_555 n
C32 C31 C36 118.7(4) 1_555 1_555 n
C31 C32 H32 121.8(6) 1_555 1_555 n
C31 C32 C33 120.5(4) 1_555 1_555 n
H32 C32 C33 117.6(6) 1_555 1_555 n
C32 C33 H33 119.2(6) 1_555 1_555 n
C32 C33 C34 119.6(4) 1_555 1_555 n
H33 C33 C34 121.3(6) 1_555 1_555 n
C33 C34 H34 117.9(6) 1_555 1_555 n
C33 C34 C35 120.2(4) 1_555 1_555 n
H34 C34 C35 121.9(6) 1_555 1_555 n
C34 C35 H35 120.6(6) 1_555 1_555 n
C34 C35 C36 119.6(4) 1_555 1_555 n
H35 C35 C36 119.9(5) 1_555 1_555 n
C31 C36 C35 121.4(4) 1_555 1_555 n
C31 C36 H36 120.6(6) 1_555 1_555 n
C35 C36 H36 118.0(6) 1_555 1_555 n
F1 B F2 112.0(5) 1_555 1_555 n
F1 B F3 107.5(4) 1_555 1_555 n
F1 B F4 108.5(4) 1_555 1_555 n
F2 B F3 110.5(4) 1_555 1_555 n
F2 B F4 110.3(4) 1_555 1_555 n
F3 B F4 107.9(4) 1_555 1_555 n

loop_
_geom_bond_atom_site_label_1
_geom_bond_atom_site_label_2
_geom_bond_distance
_geom_bond_site_symmetry_2
_geom_bond_publ_flag
OS H1 1.659(9) 1_555 n
OS H2 1.680(9) 1_555 n
OS H3 1.631(9) 1_555 n
OS H4 1.654(9) 1_555 n
OS C1 2.276(4) 1_555 n
OS C2 2.227(4) 1_555 n
OS C3 2.225(5) 1_555 n
OS C4 2.259(4) 1_555 n
OS C5 2.306(4) 1_555 n
OS P 2.346(5) 1_555 n
H1 OS 1.659(9) 1_555 n
H1 H2 1.014(11) 1_555 n
H1 H3 1.839(15) 1_555 n
H1 H4 1.929(13) 1_555 n
H1 P 2.702(12) 1_555 n
H1 H13 2.865(14) -1_676 n
H1 H26 2.770(15) 1_555 n
H1 F4 2.546(10) -1_667 n
H2 OS 1.680(9) 1_555 n
H2 H1 1.014(11) 1_555 n
H2 H3 2.217(15) 1_555 n
H2 H4 2.058(14) 1_555 n
H2 C4 2.584(11) 1_555 n
H2 H9C 2.714(13) 1_555 n
H2 H13 2.766(16) -1_676 n
H2 F3 2.558(10) -1_667 n
H2 F4 2.420(11) -1_667 n
H3 OS 1.631(9) 1_555 n
H3 H1 1.839(15) 1_555 n
H3 H2 2.217(15) 1_555 n
H3 H7A 2.955(14) 1_555 n
H3 H7B 2.190(14) -2_565 n
H3 P 2.483(10) 1_555 n
H3 H36 2.148(12) 1_555 n
H4 OS 1.654(9) 1_555 n
H4 H1 1.929(13) 1_555 n
H4 H2 2.058(14) 1_555 n
H4 C5 2.608(9) 1_555 n
H4 H10C 2.780(12) 1_555 n
H4 P 2.555(10) 1_555 n
H4 H12 2.133(12) 1_555 n
H4 H13 2.631(13) -1_676 n
H4 H26 2.586(12) 1_555 n
C1 OS 2.276(4) 1_555 n
C1 C2 1.430(6) 1_555 n
C1 C5 1.454(6) 1_555 n
C1 C6 1.490(5) 1_555 n
C1 H6A 2.100(10) 1_555 n
C1 H6B 2.195(11) 1_555 n
C1 H6C 2.154(9) 1_555 n
C2 OS 2.227(4) 1_555 n
C2 C1 1.430(6) 1_555 n
C2 C3 1.458(5) 1_555 n
C2 C7 1.494(6) 1_555 n
C2 H7A 2.180(11) 1_555 n
C2 H7B 2.125(11) 1_555 n
C2 H7C 2.158(10) 1_555 n
C3 OS 2.225(5) 1_555 n
C3 C2 1.458(5) 1_555 n
C3 C4 1.452(5) 1_555 n
C3 C8 1.480(6) 1_555 n
C3 H8A 2.155(11) 1_555 n
C3 H8B 2.135(11) 1_555 n
C3 H8C 2.112(11) 1_555 n
C4 OS 2.259(4) 1_555 n
C4 H2 2.584(11) 1_555 n
C4 C3 1.452(5) 1_555 n
C4 C5 1.447(5) 1_555 n
C4 C9 1.494(5) 1_555 n
C4 H9A 2.165(11) 1_555 n
C4 H9B 2.122(9) 1_555 n
C4 H9C 2.145(9) 1_555 n
C5 OS 2.306(4) 1_555 n
C5 H4 2.608(9) 1_555 n
C5 C1 1.454(6) 1_555 n
C5 C4 1.447(5) 1_555 n
C5 C10 1.475(6) 1_555 n
C5 H10A 2.159(11) 1_555 n
C5 H10B 2.097(11) 1_555 n
C5 H10C 2.145(11) 1_555 n
C6 C1 1.490(5) 1_555 n
C6 H6A 1.083(11) 1_555 n
C6 H6B 1.126(13) 1_555 n
C6 H6C 1.112(10) 1_555 n
H6A C1 2.100(10) 1_555 n
H6A C6 1.083(11) 1_555 n
H6A H6B 1.779(14) 1_555 n
H6A H6C 1.784(13) 1_555 n
H6A F1 2.707(10) -1_666 n
H6A F4 2.897(10) -1_666 n
H6B C1 2.195(11) 1_555 n
H6B C6 1.126(13) 1_555 n
H6B H6A 1.779(14) 1_555 n
H6B H6C 1.811(14) 1_555 n
H6B H10A 2.244(14) 1_555 n
H6B H12 2.384(13) 1_555 n
H6B H25 2.983(14) 1_554 n
H6C C1 2.154(9) 1_555 n
H6C C6 1.112(10) 1_555 n
H6C H6A 1.784(13) 1_555 n
H6C H6B 1.811(14) 1_555 n
H6C H7C 2.277(14) 1_555 n
H6C H32 2.878(12) 1_555 n
C7 C2 1.494(6) 1_555 n
C7 H7A 1.109(12) 1_555 n
C7 H7B 1.092(12) 1_555 n
C7 H7C 1.098(12) 1_555 n
H7A H3 2.955(14) 1_555 n
H7A C2 2.180(11) 1_555 n
H7A C7 1.109(12) 1_555 n
H7A H7B 1.747(13) 1_555 n
H7A H7C 1.779(14) 1_555 n
H7A H8A 2.307(13) 1_555 n
H7B H3 2.190(14) -2_564 n
H7B C2 2.125(11) 1_555 n
H7B C7 1.092(12) 1_555 n
H7B H7A 1.747(13) 1_555 n
H7B H7C 1.791(14) 1_555 n
H7B H8A 2.419(12) -2_564 n
H7B H8B 2.963(13) -2_564 n
H7B H36 2.510(12) -2_564 n
H7C C2 2.158(10) 1_555 n
H7C H6C 2.277(14) 1_555 n
H7C C7 1.098(12) 1_555 n
H7C H7A 1.779(14) 1_555 n
H7C H7B 1.791(14) 1_555 n
H7C H36 2.457(14) -2_564 n
C8 C3 1.480(6) 1_555 n
C8 H8A 1.088(12) 1_555 n
C8 H8B 1.103(12) 1_555 n
C8 H8C 1.090(12) 1_555 n
H8A C3 2.155(11) 1_555 n
H8A H7A 2.307(13) 1_555 n
H8A H7B 2.419(12) -2_565 n
H8A C8 1.088(12) 1_555 n
H8A H8B 1.759(14) 1_555 n
H8A H8C 1.727(13) 1_555 n
H8A F1 2.469(11) 2_656 n
H8B C3 2.135(11) 1_555 n
H8B H7B 2.963(13) -2_565 n
H8B C8 1.103(12) 1_555 n
H8B H8A 1.759(14) 1_555 n
H8B H8C 1.813(14) 1_555 n
H8B H9C 2.401(14) 1_555 n
H8B H34 2.401(12) -2_665 n
H8B F3 2.714(11) -1_667 n
H8C C3 2.112(11) 1_555 n
H8C C8 1.090(12) 1_555 n
H8C H8A 1.727(13) 1_555 n
H8C H8B 1.813(14) 1_555 n
H8C H33 2.595(14) -2_665 n
H8C F1 2.772(11) 2_656 n
H8C F3 2.782(12) 2_656 n
C9 C4 1.494(5) 1_555 n
C9 H9A 1.091(12) 1_555 n
C9 H9B 1.085(10) 1_555 n
C9 H9C 1.094(11) 1_555 n
H9A C4 2.165(11) 1_555 n
H9A C9 1.091(12) 1_555 n
H9A H9B 1.756(14) 1_555 n
H9A H9C 1.760(14) 1_555 n
H9A H10B 2.968(13) 1_555 n
H9A H10C 2.382(14) 1_555 n
H9A H14 2.667(13) -1_676 n
H9A H16 2.438(13) 1_655 n
H9B C4 2.122(9) 1_555 n
H9B C9 1.085(10) 1_555 n
H9B H9A 1.756(14) 1_555 n
H9B H9C 1.768(12) 1_555 n
H9B H16 2.660(13) 1_655 n
H9B H22 2.445(12) 1_655 n
H9C H2 2.714(13) 1_555 n
H9C C4 2.145(9) 1_555 n
H9C H8B 2.401(14) 1_555 n
H9C C9 1.094(11) 1_555 n
H9C H9A 1.760(14) 1_555 n
H9C H9B 1.768(12) 1_555 n
H9C H22 2.550(12) 1_655 n
H9C H23 2.815(12) 1_655 n
H9C H34 2.640(13) -2_665 n
H9C F3 2.329(10) -1_667 n
C10 C5 1.475(6) 1_555 n
C10 H10A 1.126(11) 1_555 n
C10 H10B 1.070(11) 1_555 n
C10 H10C 1.093(12) 1_555 n
H10A C5 2.159(11) 1_555 n
H10A H6B 2.244(14) 1_555 n
H10A C10 1.126(11) 1_555 n
H10A H10B 1.757(14) 1_555 n
H10A H10C 1.808(13) 1_555 n
H10A H12 2.301(12) 1_555 n
H10A H25 2.733(13) -1_676 n
H10A H26 2.409(15) -1_676 n
H10B C5 2.097(11) 1_555 n
H10B H9A 2.968(13) 1_555 n
H10B C10 1.070(11) 1_555 n
H10B H10A 1.757(14) 1_555 n
H10B H10C 1.743(14) 1_555 n
H10B F1 2.652(11) -1_666 n
H10B F2 2.443(10) -1_666 n
H10B F4 2.940(11) -1_666 n
H10C H4 2.780(12) 1_555 n
H10C C5 2.145(11) 1_555 n
H10C H9A 2.382(14) 1_555 n
H10C C10 1.093(12) 1_555 n
H10C H10A 1.808(13) 1_555 n
H10C H10B 1.743(14) 1_555 n
H10C H12 2.961(12) 1_555 n
H10C H26 2.677(14) -1_676 n
P OS 2.346(5) 1_555 n
P H1 2.702(12) 1_555 n
P H3 2.483(10) 1_555 n
P H4 2.555(10) 1_555 n
P C11 1.822(6) 1_555 n
P H12 2.938(9) 1_555 n
P H16 2.936(9) 1_555 n
P C21 1.829(6) 1_555 n
P H26 2.877(10) 1_555 n
P C31 1.824(6) 1_555 n
P H36 2.899(10) 1_555 n
C11 P 1.822(6) 1_555 n
C11 C12 1.398(5) 1_555 n
C11 H12 2.133(8) 1_555 n
C11 C16 1.415(5) 1_555 n
C11 H16 2.177(8) 1_555 n
C12 C11 1.398(5) 1_555 n
C12 H12 1.086(10) 1_555 n
C12 C13 1.387(6) 1_555 n
C12 H13 2.176(10) 1_555 n
H12 H4 2.133(12) 1_555 n
H12 H6B 2.384(13) 1_555 n
H12 H10A 2.301(12) 1_555 n
H12 H10C 2.961(12) 1_555 n
H12 P 2.938(9) 1_555 n
H12 C11 2.133(8) 1_555 n
H12 C12 1.086(10) 1_555 n
H12 C13 2.149(9) 1_555 n
H12 H13 2.512(12) 1_555 n
C13 C12 1.387(6) 1_555 n
C13 H12 2.149(9) 1_555 n
C13 H13 1.099(10) 1_555 n
C13 C14 1.414(5) 1_555 n
C13 H14 2.131(10) 1_555 n
H13 H1 2.865(14) -1_676 n
H13 H2 2.766(16) -1_676 n
H13 H4 2.631(13) -1_676 n
H13 C12 2.176(10) 1_555 n
H13 H12 2.512(12) 1_555 n
H13 C13 1.099(10) 1_555 n
H13 C14 2.168(9) 1_555 n
H13 H14 2.446(12) 1_555 n
H13 H25 2.613(12) 1_554 n
H13 H26 2.815(12) -1_676 n
H13 F4 2.297(10) 1_564 n
C14 C13 1.414(5) 1_555 n
C14 H13 2.168(9) 1_555 n
C14 H14 1.058(11) 1_555 n
C14 C15 1.403(5) 1_555 n
C14 H15 2.131(9) 1_555 n
H14 H9A 2.667(13) -1_676 n
H14 C13 2.131(10) 1_555 n
H14 H13 2.446(12) 1_555 n
H14 C14 1.058(11) 1_555 n
H14 C15 2.157(10) 1_555 n
H14 H15 2.477(12) 1_555 n
H14 H23 2.816(13) -1_576 n
H14 F2 2.608(10) 1_564 n
H14 F4 2.920(9) 1_564 n
C15 C14 1.403(5) 1_555 n
C15 H14 2.157(10) 1_555 n
C15 H15 1.061(11) 1_555 n
C15 C16 1.415(6) 1_555 n
C15 H16 2.150(10) 1_555 n
H15 C14 2.131(9) 1_555 n
H15 H14 2.477(12) 1_555 n
H15 C15 1.061(11) 1_555 n
H15 C16 2.160(10) 1_555 n
H15 H16 2.475(13) 1_555 n
H15 H16 2.889(12) -1_576 n
C16 C11 1.415(5) 1_555 n
C16 C15 1.415(6) 1_555 n
C16 H15 2.160(10) 1_555 n
C16 H16 1.076(10) 1_555 n
C16 H32 2.549(10) 1_555 n
H16 H9A 2.438(13) 1_455 n
H16 H9B 2.660(13) 1_455 n
H16 P 2.936(9) 1_555 n
H16 C11 2.177(8) 1_555 n
H16 C15 2.150(10) 1_555 n
H16 H15 2.475(13) 1_555 n
H16 H15 2.889(12) -1_576 n
H16 C16 1.076(10) 1_555 n
H16 H32 2.534(12) 1_555 n
C21 P 1.829(6) 1_555 n
C21 C22 1.396(5) 1_555 n
C21 H22 2.161(9) 1_555 n
C21 C26 1.433(6) 1_555 n
C21 H26 2.175(10) 1_555 n
C22 C21 1.396(5) 1_555 n
C22 H22 1.096(11) 1_555 n
C22 C23 1.410(5) 1_555 n
C22 H23 2.174(9) 1_555 n
H22 H9B 2.445(12) 1_455 n
H22 H9C 2.550(12) 1_455 n
H22 C21 2.161(9) 1_555 n
H22 C22 1.096(11) 1_555 n
H22 C23 2.167(9) 1_555 n
H22 H23 2.485(12) 1_555 n
H22 H34 2.644(13) -2_565 n
H22 C36 2.498(9) 1_555 n
H22 H36 2.486(12) 1_555 n
C23 C22 1.410(5) 1_555 n
C23 H22 2.167(9) 1_555 n
C23 H23 1.102(10) 1_555 n
C23 C24 1.399(6) 1_555 n
C23 H24 2.131(10) 1_555 n
H23 H9C 2.815(12) 1_455 n
H23 H14 2.816(13) -1_576 n
H23 C22 2.174(9) 1_555 n
H23 H22 2.485(12) 1_555 n
H23 C23 1.102(10) 1_555 n
H23 C24 2.175(10) 1_555 n
H23 H24 2.473(12) 1_555 n
H23 H34 2.989(13) -2_565 n
H23 H35 2.681(13) -2_565 n
H23 F2 2.443(9) -1_567 n
H23 F3 2.508(9) -1_567 n
C24 C23 1.399(6) 1_555 n
C24 H23 2.175(10) 1_555 n
C24 H24 1.065(10) 1_555 n
C24 C25 1.425(5) 1_555 n
C24 H25 2.167(10) 1_555 n
H24 C23 2.131(10) 1_555 n
H24 H23 2.473(12) 1_555 n
H24 C24 1.065(10) 1_555 n
H24 C25 2.182(9) 1_555 n
H24 H25 2.509(13) 1_555 n
H24 H32 2.749(13) 1_556 n
H24 F2 2.884(10) -1_567 n
C25 C24 1.425(5) 1_555 n
C25 H24 2.182(9) 1_555 n
C25 H25 1.083(11) 1_555 n
C25 C26 1.382(5) 1_555 n
C25 H26 2.138(9) 1_555 n
H25 H6B 2.983(14) 1_556 n
H25 H10A 2.733(13) -1_676 n
H25 H13 2.613(12) 1_556 n
H25 C24 2.167(10) 1_555 n
H25 H24 2.509(13) 1_555 n
H25 C25 1.083(11) 1_555 n
H25 C26 2.147(9) 1_555 n
H25 H26 2.476(12) 1_555 n
C26 C21 1.433(6) 1_555 n
C26 C25 1.382(5) 1_555 n
C26 H25 2.147(9) 1_555 n
C26 H26 1.080(11) 1_555 n
H26 H1 2.770(15) 1_555 n
H26 H4 2.586(12) 1_555 n
H26 H10A 2.409(15) -1_676 n
H26 H10C 2.677(14) -1_676 n
H26 P 2.877(10) 1_555 n
H26 H13 2.815(12) -1_676 n
H26 C21 2.175(10) 1_555 n
H26 C25 2.138(9) 1_555 n
H26 H25 2.476(12) 1_555 n
H26 C26 1.080(11) 1_555 n
C31 P 1.824(6) 1_555 n
C31 C32 1.409(5) 1_555 n
C31 H32 2.171(10) 1_555 n
C31 C36 1.396(6) 1_555 n
C31 H36 2.162(9) 1_555 n
C32 C31 1.409(5) 1_555 n
C32 H32 1.067(12) 1_555 n
C32 C33 1.414(6) 1_555 n
C32 H33 2.134(10) 1_555 n
H32 H6C 2.878(12) 1_555 n
H32 C16 2.549(10) 1_555 n
H32 H16 2.534(12) 1_555 n
H32 H24 2.749(13) 1_554 n
H32 C31 2.171(10) 1_555 n
H32 C32 1.067(12) 1_555 n
H32 C33 2.130(11) 1_555 n
H32 H33 2.421(13) 1_555 n
H32 F2 2.663(10) -1_566 n
C33 C32 1.414(6) 1_555 n
C33 H32 2.130(11) 1_555 n
C33 H33 1.051(11) 1_555 n
C33 C34 1.402(6) 1_555 n
C33 H34 2.136(10) 1_555 n
H33 H8C 2.595(14) -2_464 n
H33 C32 2.134(10) 1_555 n
H33 H32 2.421(13) 1_555 n
H33 C33 1.051(11) 1_555 n
H33 C34 2.145(10) 1_555 n
H33 H34 2.455(13) 1_555 n
H33 H35 2.618(12) -2_564 n
H33 F1 2.484(10) -1_566 n
H33 F2 2.791(10) -1_566 n
H33 F3 2.897(10) -1_566 n
C34 C33 1.402(6) 1_555 n
C34 H33 2.145(10) 1_555 n
C34 H34 1.084(11) 1_555 n
C34 C35 1.400(6) 1_555 n
C34 H35 2.159(10) 1_555 n
H34 H8B 2.401(12) -2_464 n
H34 H9C 2.640(13) -2_464 n
H34 H22 2.644(13) -2_564 n
H34 H23 2.989(13) -2_564 n
H34 C33 2.136(10) 1_555 n
H34 H33 2.455(13) 1_555 n
H34 C34 1.084(11) 1_555 n
H34 C35 2.177(9) 1_555 n
H34 H35 2.522(12) 1_555 n
H34 F3 2.930(10) 2_556 n
C35 C34 1.400(6) 1_555 n
C35 H34 2.177(9) 1_555 n
C35 H35 1.079(12) 1_555 n
C35 C36 1.403(6) 1_555 n
C35 H36 2.139(9) 1_555 n
H35 H23 2.681(13) -2_564 n
H35 H33 2.618(12) -2_565 n
H35 C34 2.159(10) 1_555 n
H35 H34 2.522(12) 1_555 n
H35 C35 1.079(12) 1_555 n
H35 C36 2.154(10) 1_555 n
H35 H36 2.450(13) 1_555 n
C36 H22 2.498(9) 1_555 n
C36 C31 1.396(6) 1_555 n
C36 C35 1.403(6) 1_555 n
C36 H35 2.154(10) 1_555 n
C36 H36 1.086(10) 1_555 n
H36 H3 2.148(12) 1_555 n
H36 H7B 2.510(12) -2_565 n
H36 H7C 2.457(14) -2_565 n
H36 P 2.899(10) 1_555 n
H36 H22 2.486(12) 1_555 n
H36 C31 2.162(9) 1_555 n
H36 C35 2.139(9) 1_555 n
H36 H35 2.450(13) 1_555 n
H36 C36 1.086(10) 1_555 n
B F1 1.410(7) 1_555 n
B F2 1.370(7) 1_555 n
B F3 1.430(7) 1_555 n
B F4 1.416(7) 1_555 n
F1 H6A 2.707(10) -1_666 n
F1 H8A 2.469(11) 2_646 n
F1 H8C 2.772(11) 2_646 n
F1 H10B 2.652(11) -1_666 n
F1 H33 2.484(10) -1_566 n
F1 B 1.410(7) 1_555 n
F1 F2 2.305(7) 1_555 n
F1 F3 2.291(6) 1_555 n
F1 F4 2.294(7) 1_555 n
F2 H10B 2.443(10) -1_666 n
F2 H14 2.608(10) 1_546 n
F2 H23 2.443(9) -1_567 n
F2 H24 2.884(10) -1_567 n
F2 H32 2.663(10) -1_566 n
F2 H33 2.791(10) -1_566 n
F2 B 1.370(7) 1_555 n
F2 F1 2.305(7) 1_555 n
F2 F3 2.301(7) 1_555 n
F2 F4 2.287(6) 1_555 n
F3 H2 2.558(10) -1_667 n
F3 H8B 2.714(11) -1_667 n
F3 H8C 2.782(12) 2_646 n
F3 H9C 2.329(10) -1_667 n
F3 H23 2.508(9) -1_567 n
F3 H33 2.897(10) -1_566 n
F3 H34 2.930(10) 2_546 n
F3 B 1.430(7) 1_555 n
F3 F1 2.291(6) 1_555 n
F3 F2 2.301(7) 1_555 n
F3 F4 2.302(7) 1_555 n
F4 H1 2.546(10) -1_667 n
F4 H2 2.420(11) -1_667 n
F4 H6A 2.897(10) -1_666 n
F4 H10B 2.940(11) -1_666 n
F4 H13 2.297(10) 1_546 n
F4 H14 2.920(9) 1_546 n
F4 B 1.416(7) 1_555 n
F4 F1 2.294(7) 1_555 n
F4 F2 2.287(6) 1_555 n
F4 F3 2.302(7) 1_555 n
